data_4030342
loop_
_publ_author_name
'Samanta, Debabrata'
'Rana, Anup'
'Bats, Jan W.'
'Schmittel, Michael'

_publ_section_title
;
 A one-pot multistep cyclization yielding thiadiazoloimidazole derivatives
;
_journal_name_full 'Beilstein Journal of Organic Chemistry'
_journal_page_first 2989
_journal_paper_doi 10.3762/bjoc.10.317
_journal_volume 10
_journal_year 2014
_chemical_formula_moiety 'C20 H14 N4 S'
_chemical_formula_sum 'C20 H14 N4 S'
_chemical_formula_weight 342.41
_chemical_name_systematic
; 
 ? 
;
_space_group_IT_number 14
_symmetry_cell_setting monoclinic
_symmetry_space_group_name_Hall '-P 2yn'
_symmetry_space_group_name_H-M 'P 1 21/n 1'
_atom_sites_solution_hydrogens geom
_atom_sites_solution_primary direct
_atom_sites_solution_secondary difmap
_audit_creation_method SHELXL-97
_cell_angle_alpha 90.00
_cell_angle_beta 90.491(2)
_cell_angle_gamma 90.00
_cell_formula_units_Z 4
_cell_length_a 11.9769(12)
_cell_length_b 6.7970(7)
_cell_length_c 19.8608(19)
_cell_measurement_reflns_used 4323
_cell_measurement_temperature 186(2)
_cell_measurement_theta_max 23
_cell_measurement_theta_min 3
_cell_volume 1616.7(3)
_computing_cell_refinement 'SAINT (Siemens, 1995)'
_computing_data_collection 'SMART (Siemens, 1995)'
_computing_data_reduction 'SAINT (Siemens, 1995)'
_computing_publication_material 'SHELXL-97 (Sheldrick, 2008)'
_computing_structure_refinement 'SHELXL-97 (Sheldrick, 2008)'
_computing_structure_solution 'SHELXS-97 (Sheldrick, 2008)'
_diffrn_ambient_temperature 186(2)
_diffrn_measured_fraction_theta_full 0.990
_diffrn_measured_fraction_theta_max 0.990
_diffrn_measurement_device_type Siemens_SMART_1K_CCD
_diffrn_measurement_method \w
_diffrn_radiation_monochromator graphite
_diffrn_radiation_source 'normal-focus sealed tube'
_diffrn_radiation_type MoK\a
_diffrn_radiation_wavelength 0.71073
_diffrn_reflns_av_R_equivalents 0.1127
_diffrn_reflns_av_sigmaI/netI 0.1040
_diffrn_reflns_limit_h_max 14
_diffrn_reflns_limit_h_min -14
_diffrn_reflns_limit_k_max 8
_diffrn_reflns_limit_k_min -8
_diffrn_reflns_limit_l_max 24
_diffrn_reflns_limit_l_min -24
_diffrn_reflns_number 16828
_diffrn_reflns_theta_full 26.00
_diffrn_reflns_theta_max 26.00
_diffrn_reflns_theta_min 1.03
_diffrn_standards_decay_% 0.0
_diffrn_standards_interval_time 1200
_diffrn_standards_number 111
_exptl_absorpt_coefficient_mu 0.210
_exptl_absorpt_correction_T_max 1.000
_exptl_absorpt_correction_T_min 0.843
_exptl_absorpt_correction_type multi-scan
_exptl_absorpt_process_details 'SADABS (Sheldrick, 2000)'
_exptl_crystal_colour yellow
_exptl_crystal_density_diffrn 1.407
_exptl_crystal_density_method 'not measured'
_exptl_crystal_description rod
_exptl_crystal_F_000 712
_exptl_crystal_size_max 0.60
_exptl_crystal_size_mid 0.10
_exptl_crystal_size_min 0.08
_refine_diff_density_max 0.427
_refine_diff_density_min -0.334
_refine_diff_density_rms 0.059
_refine_ls_extinction_method none
_refine_ls_goodness_of_fit_ref 1.043
_refine_ls_hydrogen_treatment constr
_refine_ls_matrix_type full
_refine_ls_number_parameters 227
_refine_ls_number_reflns 3151
_refine_ls_number_restraints 0
_refine_ls_restrained_S_all 1.043
_refine_ls_R_factor_all 0.1359
_refine_ls_R_factor_gt 0.0729
_refine_ls_shift/su_max 0.000
_refine_ls_shift/su_mean 0.000
_refine_ls_structure_factor_coef Fsqd
_refine_ls_weighting_details 'calc w=1/[\s^2^(Fo^2^)+(0.064P)^2^+0.14P] where P=(Fo^2^+2Fc^2^)/3'
_refine_ls_weighting_scheme calc
_refine_ls_wR_factor_gt 0.1319
_refine_ls_wR_factor_ref 0.1535
_reflns_number_gt 1945
_reflns_number_total 3151
_reflns_threshold_expression I>2\s(I)
_cod_data_source_file 1860-5397-10-317-S2.cif
_cod_data_source_block samanta5
_cod_original_sg_symbol_H-M 'P 21/n'
_cod_database_code 4030342

loop_
_symmetry_equiv_pos_as_xyz
'x, y, z'
'-x+1/2, y+1/2, -z+1/2'
'-x, -y, -z'
'x-1/2, -y-1/2, z-1/2'

loop_
_atom_site_label
_atom_site_type_symbol
_atom_site_fract_x
_atom_site_fract_y
_atom_site_fract_z
_atom_site_U_iso_or_equiv
_atom_site_adp_type
_atom_site_occupancy
_atom_site_symmetry_multiplicity
_atom_site_calc_flag
_atom_site_refinement_flags
S1 S 0.55857(9) 0.71234(17) 0.25431(6) 0.0342(3) Uani 1 1 d .
N3 N 0.6692(3) 0.7107(5) 0.36455(17) 0.0277(8) Uani 1 1 d .
N2 N 0.8514(3) 0.7245(5) 0.33790(17) 0.0308(9) Uani 1 1 d .
N1 N 0.7025(3) 0.7280(5) 0.25223(18) 0.0321(9) Uani 1 1 d .
N4 N 0.4772(3) 0.7150(5) 0.38433(17) 0.0280(8) Uani 1 1 d .
C8 C 0.5582(4) 0.7105(6) 0.3445(2) 0.0277(9) Uani 1 1 d .
C2 C 0.8387(4) 0.7149(6) 0.4087(2) 0.0285(10) Uani 1 1 d .
C9 C 0.7595(4) 0.7206(6) 0.1896(2) 0.0293(10) Uani 1 1 d .
C10 C 0.8757(3) 0.7124(6) 0.1874(2) 0.0322(10) Uani 1 1 d .
H10A H 0.9182 0.7109 0.2280 0.039 Uiso 1 1 calc R
C1 C 0.7495(4) 0.7211(6) 0.3154(2) 0.0263(10) Uani 1 1 d .
C7 C 0.7263(3) 0.7067(6) 0.4260(2) 0.0267(10) Uani 1 1 d .
C15 C 0.3676(3) 0.7099(6) 0.3590(2) 0.0278(10) Uani 1 1 d .
C12 C 0.8679(4) 0.7074(7) 0.0670(2) 0.0376(12) Uani 1 1 d .
H12A H 0.9051 0.7037 0.0250 0.045 Uiso 1 1 calc R
C5 C 0.7718(4) 0.6861(7) 0.5405(2) 0.0391(12) Uani 1 1 d .
H5A H 0.7509 0.6762 0.5865 0.047 Uiso 1 1 calc R
C13 C 0.7531(4) 0.7137(7) 0.0689(2) 0.0397(12) Uani 1 1 d .
H13A H 0.7109 0.7130 0.0282 0.048 Uiso 1 1 calc R
C3 C 0.9190(4) 0.7094(7) 0.4585(2) 0.0368(11) Uani 1 1 d .
H3A H 0.9961 0.7152 0.4479 0.044 Uiso 1 1 calc R
C14 C 0.6992(4) 0.7211(6) 0.1303(2) 0.0371(12) Uani 1 1 d .
H14A H 0.6200 0.7264 0.1315 0.045 Uiso 1 1 calc R
C20 C 0.3304(4) 0.5730(6) 0.3113(2) 0.0338(11) Uani 1 1 d .
H20A H 0.3817 0.4826 0.2922 0.041 Uiso 1 1 calc R
C6 C 0.6889(4) 0.6911(6) 0.4917(2) 0.0326(11) Uani 1 1 d .
H6A H 0.6118 0.6844 0.5023 0.039 Uiso 1 1 calc R
C18 C 0.1447(4) 0.6991(8) 0.3189(2) 0.0440(13) Uani 1 1 d .
H18A H 0.0683 0.6939 0.3059 0.053 Uiso 1 1 calc R
C19 C 0.2196(4) 0.5685(7) 0.2918(2) 0.0381(12) Uani 1 1 d .
H19A H 0.1949 0.4747 0.2595 0.046 Uiso 1 1 calc R
C11 C 0.9287(4) 0.7064(6) 0.1259(2) 0.0362(11) Uani 1 1 d .
H11A H 1.0079 0.7016 0.1244 0.043 Uiso 1 1 calc R
C4 C 0.8839(4) 0.6949(7) 0.5248(2) 0.0417(12) Uani 1 1 d .
H4A H 0.9380 0.6911 0.5600 0.050 Uiso 1 1 calc R
C16 C 0.2907(3) 0.8414(7) 0.3851(2) 0.0320(11) Uani 1 1 d .
H16A H 0.3143 0.9358 0.4175 0.038 Uiso 1 1 calc R
C17 C 0.1806(4) 0.8367(7) 0.3646(2) 0.0407(12) Uani 1 1 d .
H17A H 0.1292 0.9295 0.3822 0.049 Uiso 1 1 calc R

loop_
_atom_site_aniso_label
_atom_site_aniso_U_11
_atom_site_aniso_U_22
_atom_site_aniso_U_33
_atom_site_aniso_U_23
_atom_site_aniso_U_13
_atom_site_aniso_U_12
S1 0.0277(6) 0.0483(7) 0.0264(6) 0.0003(6) 0.0007(5) 0.0007(6)
N3 0.026(2) 0.029(2) 0.0288(19) -0.0013(17) 0.0028(16) 0.0026(17)
N2 0.031(2) 0.037(2) 0.0246(19) -0.0001(16) -0.0008(16) 0.0004(17)
N1 0.028(2) 0.041(2) 0.0271(19) -0.0003(18) 0.0081(18) 0.0008(16)
N4 0.027(2) 0.027(2) 0.031(2) -0.0006(17) 0.0034(16) -0.0009(16)
C8 0.029(2) 0.023(2) 0.031(2) -0.004(2) 0.001(2) 0.002(2)
C2 0.029(2) 0.022(2) 0.034(2) 0.003(2) 0.002(2) 0.000(2)
C9 0.039(3) 0.019(2) 0.030(2) 0.000(2) 0.003(2) 0.001(2)
C10 0.033(3) 0.032(2) 0.031(2) -0.002(2) 0.002(2) 0.001(2)
C1 0.030(3) 0.022(2) 0.027(2) -0.001(2) 0.003(2) 0.0028(19)
C7 0.029(2) 0.025(2) 0.026(2) 0.000(2) -0.0050(19) 0.002(2)
C15 0.028(2) 0.032(2) 0.023(2) 0.004(2) 0.0037(19) -0.001(2)
C12 0.044(3) 0.037(3) 0.032(3) -0.001(2) 0.011(2) -0.006(2)
C5 0.050(3) 0.043(3) 0.024(2) 0.000(2) -0.001(2) 0.001(2)
C13 0.051(3) 0.039(3) 0.029(2) 0.003(2) -0.001(2) -0.006(2)
C3 0.027(3) 0.043(3) 0.040(3) 0.007(2) -0.002(2) 0.000(2)
C14 0.036(3) 0.041(3) 0.035(3) 0.005(2) 0.002(2) 0.000(2)
C20 0.033(3) 0.042(3) 0.026(2) -0.001(2) 0.004(2) -0.005(2)
C6 0.036(3) 0.028(3) 0.034(3) -0.006(2) 0.003(2) 0.002(2)
C18 0.027(3) 0.070(4) 0.035(3) 0.012(3) -0.001(2) -0.001(3)
C19 0.034(3) 0.048(3) 0.032(3) -0.001(2) -0.001(2) -0.009(2)
C11 0.035(3) 0.034(3) 0.041(3) 0.004(2) 0.010(2) 0.000(2)
C4 0.041(3) 0.049(3) 0.035(3) 0.000(2) -0.012(2) 0.001(3)
C16 0.029(3) 0.040(3) 0.027(2) 0.004(2) 0.008(2) 0.000(2)
C17 0.032(3) 0.053(4) 0.037(3) 0.001(2) 0.005(2) 0.006(2)

loop_
_atom_type_symbol
_atom_type_description
_atom_type_scat_dispersion_real
_atom_type_scat_dispersion_imag
_atom_type_scat_source
C C 0.0033 0.0016 'International Tables Vol C Tables 4.2.6.8 and 6.1.1.4'
H H 0.0000 0.0000 'International Tables Vol C Tables 4.2.6.8 and 6.1.1.4'
N N 0.0061 0.0033 'International Tables Vol C Tables 4.2.6.8 and 6.1.1.4'
S S 0.1246 0.1234 'International Tables Vol C Tables 4.2.6.8 and 6.1.1.4'

loop_
_geom_angle_atom_site_label_1
_geom_angle_atom_site_label_2
_geom_angle_atom_site_label_3
_geom_angle
N1 S1 C8 92.0(2)
C1 N3 C8 118.0(4)
C1 N3 C7 106.3(3)
C8 N3 C7 135.6(4)
C1 N2 C2 103.5(3)
C1 N1 C9 126.9(3)
C1 N1 S1 112.2(3)
C9 N1 S1 120.3(3)
C8 N4 C15 119.9(4)
N4 C8 N3 124.3(4)
N4 C8 S1 129.6(4)
N3 C8 S1 106.1(3)
C3 C2 C7 119.6(4)
C3 C2 N2 129.4(4)
C7 C2 N2 111.0(4)
C14 C9 C10 119.3(4)
C14 C9 N1 119.6(4)
C10 C9 N1 121.0(4)
C11 C10 C9 119.7(4)
C11 C10 H10A 120.1
C9 C10 H10A 120.1
N2 C1 N1 133.9(4)
N2 C1 N3 114.6(4)
N1 C1 N3 111.5(4)
C6 C7 C2 123.8(4)
C6 C7 N3 131.6(4)
C2 C7 N3 104.6(3)
C16 C15 C20 118.3(4)
C16 C15 N4 118.2(4)
C20 C15 N4 123.4(4)
C11 C12 C13 120.0(4)
C11 C12 H12A 120.0
C13 C12 H12A 120.0
C6 C5 C4 122.2(4)
C6 C5 H5A 118.9
C4 C5 H5A 118.9
C12 C13 C14 119.8(5)
C12 C13 H13A 120.1
C14 C13 H13A 120.1
C2 C3 C4 118.0(4)
C2 C3 H3A 121.0
C4 C3 H3A 121.0
C9 C14 C13 120.6(5)
C9 C14 H14A 119.7
C13 C14 H14A 119.7
C19 C20 C15 120.3(4)
C19 C20 H20A 119.9
C15 C20 H20A 119.9
C5 C6 C7 115.2(4)
C5 C6 H6A 122.4
C7 C6 H6A 122.4
C17 C18 C19 119.9(4)
C17 C18 H18A 120.1
C19 C18 H18A 120.1
C18 C19 C20 120.4(4)
C18 C19 H19A 119.8
C20 C19 H19A 119.8
C12 C11 C10 120.6(4)
C12 C11 H11A 119.7
C10 C11 H11A 119.7
C5 C4 C3 121.3(4)
C5 C4 H4A 119.4
C3 C4 H4A 119.4
C17 C16 C15 120.8(4)
C17 C16 H16A 119.6
C15 C16 H16A 119.6
C18 C17 C16 120.4(4)
C18 C17 H17A 119.8
C16 C17 H17A 119.8

loop_
_geom_bond_atom_site_label_1
_geom_bond_atom_site_label_2
_geom_bond_distance
S1 N1 1.728(3)
S1 C8 1.791(4)
N3 C1 1.379(5)
N3 C8 1.385(6)
N3 C7 1.395(5)
N2 C1 1.297(5)
N2 C2 1.418(5)
N1 C1 1.371(6)
N1 C9 1.425(5)
N4 C8 1.257(5)
N4 C15 1.402(5)
C2 C3 1.373(6)
C2 C7 1.393(6)
C9 C14 1.376(6)
C9 C10 1.393(6)
C10 C11 1.382(6)
C10 H10A 0.9500
C7 C6 1.386(6)
C15 C16 1.387(6)
C15 C20 1.399(6)
C12 C11 1.372(6)
C12 C13 1.377(6)
C12 H12A 0.9500
C5 C6 1.383(6)
C5 C4 1.383(6)
C5 H5A 0.9500
C13 C14 1.386(6)
C13 H13A 0.9500
C3 C4 1.389(6)
C3 H3A 0.9500
C14 H14A 0.9500
C20 C19 1.379(6)
C20 H20A 0.9500
C6 H6A 0.9500
C18 C17 1.370(6)
C18 C19 1.374(6)
C18 H18A 0.9500
C19 H19A 0.9500
C11 H11A 0.9500
C4 H4A 0.9500
C16 C17 1.377(6)
C16 H16A 0.9500
C17 H17A 0.9500

loop_
_geom_torsion_atom_site_label_1
_geom_torsion_atom_site_label_2
_geom_torsion_atom_site_label_3
_geom_torsion_atom_site_label_4
_geom_torsion
C8 S1 N1 C1 3.3(3)
C8 S1 N1 C9 175.3(3)
C15 N4 C8 N3 -178.6(4)
C15 N4 C8 S1 4.1(6)
C1 N3 C8 N4 -174.9(4)
C7 N3 C8 N4 3.4(7)
C1 N3 C8 S1 2.9(4)
C7 N3 C8 S1 -178.8(4)
N1 S1 C8 N4 174.3(4)
N1 S1 C8 N3 -3.3(3)
C1 N2 C2 C3 178.5(5)
C1 N2 C2 C7 -0.2(5)
C1 N1 C9 C14 177.3(4)
S1 N1 C9 C14 6.6(5)
C1 N1 C9 C10 -2.5(6)
S1 N1 C9 C10 -173.2(3)
C14 C9 C10 C11 0.5(6)
N1 C9 C10 C11 -179.6(4)
C2 N2 C1 N1 179.2(4)
C2 N2 C1 N3 0.2(5)
C9 N1 C1 N2 7.3(7)
S1 N1 C1 N2 178.7(4)
C9 N1 C1 N3 -173.6(4)
S1 N1 C1 N3 -2.2(4)
C8 N3 C1 N2 178.7(4)
C7 N3 C1 N2 -0.1(5)
C8 N3 C1 N1 -0.5(5)
C7 N3 C1 N1 -179.3(3)
C3 C2 C7 C6 -0.6(7)
N2 C2 C7 C6 178.2(4)
C3 C2 C7 N3 -178.6(4)
N2 C2 C7 N3 0.2(5)
C1 N3 C7 C6 -177.9(4)
C8 N3 C7 C6 3.6(8)
C1 N3 C7 C2 -0.1(4)
C8 N3 C7 C2 -178.6(4)
C8 N4 C15 C16 -134.3(4)
C8 N4 C15 C20 48.9(6)
C11 C12 C13 C14 0.7(7)
C7 C2 C3 C4 0.2(7)
N2 C2 C3 C4 -178.4(4)
C10 C9 C14 C13 -0.1(6)
N1 C9 C14 C13 -179.9(4)
C12 C13 C14 C9 -0.5(7)
C16 C15 C20 C19 -0.9(6)
N4 C15 C20 C19 175.8(4)
C4 C5 C6 C7 -0.3(7)
C2 C7 C6 C5 0.6(6)
N3 C7 C6 C5 178.1(4)
C17 C18 C19 C20 1.1(7)
C15 C20 C19 C18 0.3(6)
C13 C12 C11 C10 -0.2(7)
C9 C10 C11 C12 -0.4(7)
C6 C5 C4 C3 0.0(7)
C2 C3 C4 C5 0.1(7)
C20 C15 C16 C17 0.2(6)
N4 C15 C16 C17 -176.8(4)
C19 C18 C17 C16 -1.9(7)
C15 C16 C17 C18 1.3(7)
